data_7021120
loop_
_publ_author_name
'Prasad, Puja'
'Khan, Imran'
'Sasmal, Pijus K.'
'Koley, Debasis'
'Kondaiah, Paturu'
'Chakravarty, Akhil R.'

_publ_section_title
;
 Planar triazinium cations from vanadyl-mediated ring cyclizations: the
 thiazole species for efficient nuclear staining and photocytotoxicity.
;
_journal_issue 13
_journal_name_full 'Dalton transactions (Cambridge, England : 2003)'
_journal_page_first 4436
_journal_page_last 4449
_journal_paper_doi 10.1039/c2dt32810k
_journal_volume 42
_journal_year 2013
_chemical_formula_moiety 'C9 H8 N3 O5 S V'
_chemical_formula_sum 'C9 H8 N3 O5 S V'
_chemical_formula_weight 321.18
_chemical_name_systematic
;
?
;
_space_group_IT_number 11
_symmetry_cell_setting monoclinic
_symmetry_space_group_name_Hall '-P 2yb'
_symmetry_space_group_name_H-M 'P 1 21/m 1'
_atom_sites_solution_hydrogens geom
_atom_sites_solution_primary direct
_atom_sites_solution_secondary difmap
_audit_creation_method SHELXL-97
_cell_angle_alpha 90.00
_cell_angle_beta 92.987(3)
_cell_angle_gamma 90.00
_cell_formula_units_Z 2
_cell_length_a 6.8143(5)
_cell_length_b 6.8092(4)
_cell_length_c 12.6802(9)
_cell_measurement_reflns_used 1950
_cell_measurement_temperature 293(2)
_cell_measurement_theta_max 30.63
_cell_measurement_theta_min 1.61
_cell_volume 587.56(7)
_computing_cell_refinement 'Bruker Smart'
_computing_data_collection 'Bruker Smart'
_computing_data_reduction 'Bruker Saint'
_computing_molecular_graphics 'Ortep-3 for Windows (Farrugia, 1997)'
_computing_publication_material 'WinGX publication routines (Farrugia, 1999)'
_computing_structure_refinement 'SHELXL-97 (Sheldrick, 2008)'
_computing_structure_solution 'SHELXL-97 (Sheldrick, 2008)'
_diffrn_ambient_temperature 293(2)
_diffrn_detector_area_resol_mean 0.3
_diffrn_measured_fraction_theta_full 0.999
_diffrn_measured_fraction_theta_max 0.999
_diffrn_measurement_device_type 'Bruker Smart CCD Area Detector'
_diffrn_measurement_method 'omega scans'
_diffrn_radiation_monochromator graphite
_diffrn_radiation_source 'fine-focus sealed tube'
_diffrn_radiation_type MoK\a
_diffrn_radiation_wavelength 0.71073
_diffrn_reflns_av_R_equivalents 0.0301
_diffrn_reflns_av_sigmaI/netI 0.0206
_diffrn_reflns_limit_h_max 9
_diffrn_reflns_limit_h_min -9
_diffrn_reflns_limit_k_max 5
_diffrn_reflns_limit_k_min -9
_diffrn_reflns_limit_l_max 17
_diffrn_reflns_limit_l_min -18
_diffrn_reflns_number 12570
_diffrn_reflns_theta_full 30.63
_diffrn_reflns_theta_max 30.63
_diffrn_reflns_theta_min 1.61
_exptl_absorpt_coefficient_mu 1.042
_exptl_absorpt_correction_T_max 0.812
_exptl_absorpt_correction_T_min 0.653
_exptl_absorpt_correction_type empirical
_exptl_absorpt_process_details SADABS(Sheldrick,1997)
_exptl_crystal_colour green
_exptl_crystal_density_diffrn 1.815
_exptl_crystal_density_method 'not measured'
_exptl_crystal_description rectangle
_exptl_crystal_F_000 324
_exptl_crystal_size_max 0.40
_exptl_crystal_size_mid 0.30
_exptl_crystal_size_min 0.20
_refine_diff_density_max 0.727
_refine_diff_density_min -0.474
_refine_diff_density_rms 0.081
_refine_ls_extinction_coef 0.033(3)
_refine_ls_extinction_method SHELXL
_refine_ls_goodness_of_fit_ref 1.066
_refine_ls_hydrogen_treatment mixed
_refine_ls_matrix_type full
_refine_ls_number_parameters 116
_refine_ls_number_reflns 1950
_refine_ls_number_restraints 0
_refine_ls_restrained_S_all 1.066
_refine_ls_R_factor_all 0.0467
_refine_ls_R_factor_gt 0.0373
_refine_ls_shift/su_max 0.000
_refine_ls_shift/su_mean 0.000
_refine_ls_structure_factor_coef Fsqd
_refine_ls_weighting_details 'calc w=1/[\s^2^(Fo^2^)+(0.0624P)^2^+0.2553P] where P=(Fo^2^+2Fc^2^)/3'
_refine_ls_weighting_scheme calc
_refine_ls_wR_factor_gt 0.1066
_refine_ls_wR_factor_ref 0.1131
_reflns_number_gt 1621
_reflns_number_total 1950
_reflns_threshold_expression >2sigma(I)
_cod_data_source_file c2dt32810k.txt
_cod_data_source_block arc1
_cod_depositor_comments
;
The following automatic conversions were performed:

'_symmetry_cell_setting' value 'Monoclinic' changed to 'monoclinic'
according to /home/saulius/struct/CIF-dictionaries/cif_core.dic
dictionary named 'cif_core.dic' version 2.4.2 from 2011-04-26.

Automatic conversion script
Id: cif_fix_values 1891 2012-01-12 08:04:46Z andrius 
;
_cod_original_sg_symbol_H-M 'P 21/m'
_cod_database_code 7021120

loop_
_symmetry_equiv_pos_as_xyz
'x, y, z'
'-x, y+1/2, -z'
'-x, -y, -z'
'x, -y-1/2, z'

loop_
_atom_site_label
_atom_site_type_symbol
_atom_site_fract_x
_atom_site_fract_y
_atom_site_fract_z
_atom_site_U_iso_or_equiv
_atom_site_adp_type
_atom_site_occupancy
_atom_site_symmetry_multiplicity
_atom_site_calc_flag
_atom_site_refinement_flags
V1 V 0.75260(6) 0.2500 0.75183(3) 0.02932(14) Uani 1 2 d S
S1 S 0.18471(11) 0.2500 0.55348(6) 0.0437(2) Uani 1 2 d S
O1 O 0.8654(2) 0.0556(2) 0.71394(12) 0.0444(4) Uani 1 1 d .
O2 O 0.8112(3) 0.2500 0.90394(15) 0.0411(5) Uani 1 2 d S
O3 O 0.5525(3) 0.2500 1.24435(15) 0.0464(5) Uani 1 2 d S
H3 H 0.6687 0.2500 1.2646 0.070 Uiso 1 2 calc SR
N1 N 0.4675(3) 0.2500 0.81847(16) 0.0289(4) Uani 1 2 d S
N2 N 0.3044(3) 0.2500 0.76129(18) 0.0368(5) Uani 1 2 d S
N3 N 0.5384(3) 0.2500 0.62957(17) 0.0323(4) Uani 1 2 d S
C1 C 0.6671(4) 0.2500 0.9688(2) 0.0308(5) Uani 1 2 d S
C2 C 0.6994(4) 0.2500 1.0781(2) 0.0346(5) Uani 1 2 d S
H2 H 0.8263 0.2500 1.1089 0.042 Uiso 1 2 calc SR
C3 C 0.5379(4) 0.2500 1.1395(2) 0.0321(5) Uani 1 2 d S
C4 C 0.3413(4) 0.2500 1.0950(2) 0.0346(5) Uani 1 2 d S
H4 H 0.2361 0.2500 1.1388 0.042 Uiso 1 2 calc SR
C5 C 0.3080(4) 0.2500 0.9883(2) 0.0323(5) Uani 1 2 d S
H5 H 0.1807 0.2500 0.9581 0.039 Uiso 1 2 calc SR
C6 C 0.4708(4) 0.2500 0.92486(19) 0.0281(5) Uani 1 2 d S
C7 C 0.3531(4) 0.2500 0.6568(2) 0.0338(5) Uani 1 2 d S
C8 C 0.5489(4) 0.2500 0.5215(2) 0.0358(6) Uani 1 2 d S
H8 H 0.6671 0.2500 0.4880 0.043 Uiso 1 2 calc SR
C9 C 0.3722(4) 0.2500 0.4688(2) 0.0389(6) Uani 1 2 d S
H9 H 0.3543 0.2500 0.3956 0.047 Uiso 1 2 calc SR
O1W O 0.8993(3) 0.2500 0.33500(19) 0.0410(5) Uani 1 2 d S
H1W H 0.959(4) 0.164(4) 0.318(2) 0.054(8) Uiso 1 1 d .

loop_
_atom_site_aniso_label
_atom_site_aniso_U_11
_atom_site_aniso_U_22
_atom_site_aniso_U_33
_atom_site_aniso_U_23
_atom_site_aniso_U_13
_atom_site_aniso_U_12
V1 0.0236(2) 0.0369(2) 0.0280(2) 0.000 0.00704(16) 0.000
S1 0.0335(4) 0.0696(5) 0.0280(3) 0.000 0.0002(3) 0.000
O1 0.0413(8) 0.0471(8) 0.0451(8) -0.0045(6) 0.0050(6) 0.0104(6)
O2 0.0239(9) 0.0702(14) 0.0297(9) 0.000 0.0058(7) 0.000
O3 0.0382(11) 0.0750(15) 0.0262(9) 0.000 0.0052(8) 0.000
N1 0.0261(10) 0.0356(10) 0.0255(10) 0.000 0.0050(8) 0.000
N2 0.0275(10) 0.0557(14) 0.0273(10) 0.000 0.0031(8) 0.000
N3 0.0311(11) 0.0394(11) 0.0269(10) 0.000 0.0062(8) 0.000
C1 0.0281(11) 0.0365(12) 0.0282(11) 0.000 0.0061(9) 0.000
C2 0.0283(12) 0.0466(14) 0.0290(12) 0.000 0.0022(9) 0.000
C3 0.0365(13) 0.0352(12) 0.0252(11) 0.000 0.0053(9) 0.000
C4 0.0324(13) 0.0430(14) 0.0294(12) 0.000 0.0100(10) 0.000
C5 0.0247(11) 0.0414(13) 0.0313(12) 0.000 0.0057(9) 0.000
C6 0.0273(11) 0.0318(11) 0.0257(11) 0.000 0.0057(9) 0.000
C7 0.0302(12) 0.0429(14) 0.0287(12) 0.000 0.0044(9) 0.000
C8 0.0391(14) 0.0417(14) 0.0272(12) 0.000 0.0084(10) 0.000
C9 0.0447(15) 0.0479(15) 0.0244(12) 0.000 0.0045(10) 0.000
O1W 0.0330(10) 0.0424(12) 0.0480(12) 0.000 0.0058(9) 0.000

loop_
_atom_type_symbol
_atom_type_description
_atom_type_scat_dispersion_real
_atom_type_scat_dispersion_imag
_atom_type_scat_source
C C 0.0033 0.0016 'International Tables Vol C Tables 4.2.6.8 and 6.1.1.4'
H H 0.0000 0.0000 'International Tables Vol C Tables 4.2.6.8 and 6.1.1.4'
N N 0.0061 0.0033 'International Tables Vol C Tables 4.2.6.8 and 6.1.1.4'
O O 0.0106 0.0060 'International Tables Vol C Tables 4.2.6.8 and 6.1.1.4'
S S 0.1246 0.1234 'International Tables Vol C Tables 4.2.6.8 and 6.1.1.4'
V V 0.3005 0.5294 'International Tables Vol C Tables 4.2.6.8 and 6.1.1.4'

loop_
_geom_angle_atom_site_label_1
_geom_angle_atom_site_label_2
_geom_angle_atom_site_label_3
_geom_angle
_geom_angle_site_symmetry_1
_geom_angle_site_symmetry_3
O1 V1 O1 109.95(11) . 4_565
O1 V1 O2 102.60(6) . .
O1 V1 O2 102.60(6) 4_565 .
O1 V1 N3 96.02(7) . .
O1 V1 N3 96.02(7) 4_565 .
O2 V1 N3 147.12(8) . .
O1 V1 N1 124.62(6) . .
O1 V1 N1 124.62(6) 4_565 .
O2 V1 N1 75.80(8) . .
N3 V1 N1 71.32(8) . .
C7 S1 C9 89.28(13) . .
C1 O2 V1 119.89(17) . .
C3 O3 H3 109.5 . .
N2 N1 C6 122.0(2) . .
N2 N1 V1 122.99(16) . .
C6 N1 V1 115.03(16) . .
N1 N2 C7 107.2(2) . .
C7 N3 C8 111.0(2) . .
C7 N3 V1 116.63(18) . .
C8 N3 V1 132.35(18) . .
O2 C1 C2 122.6(2) . .
O2 C1 C6 118.3(2) . .
C2 C1 C6 119.1(2) . .
C3 C2 C1 118.2(2) . .
C3 C2 H2 120.9 . .
C1 C2 H2 120.9 . .
O3 C3 C2 123.0(3) . .
O3 C3 C4 114.6(2) . .
C2 C3 C4 122.4(2) . .
C5 C4 C3 119.9(2) . .
C5 C4 H4 120.1 . .
C3 C4 H4 120.1 . .
C4 C5 C6 118.3(2) . .
C4 C5 H5 120.9 . .
C6 C5 H5 120.9 . .
N1 C6 C5 126.9(2) . .
N1 C6 C1 111.0(2) . .
C5 C6 C1 122.1(2) . .
N3 C7 N2 121.9(2) . .
N3 C7 S1 114.5(2) . .
N2 C7 S1 123.6(2) . .
C9 C8 N3 113.8(2) . .
C9 C8 H8 123.1 . .
N3 C8 H8 123.1 . .
C8 C9 S1 111.5(2) . .
C8 C9 H9 124.3 . .
S1 C9 H9 124.3 . .

loop_
_geom_bond_atom_site_label_1
_geom_bond_atom_site_label_2
_geom_bond_distance
_geom_bond_site_symmetry_2
V1 O1 1.6162(14) .
V1 O1 1.6162(15) 4_565
V1 O2 1.949(2) .
V1 N3 2.073(2) .
V1 N1 2.159(2) .
S1 C7 1.696(3) .
S1 C9 1.711(3) .
O2 C1 1.313(3) .
O3 C3 1.328(3) .
O3 H3 0.8200 .
N1 N2 1.295(3) .
N1 C6 1.348(3) .
N2 C7 1.383(3) .
N3 C7 1.326(3) .
N3 C8 1.375(3) .
C1 C2 1.392(3) .
C1 C6 1.421(3) .
C2 C3 1.381(4) .
C2 H2 0.9300 .
C3 C4 1.426(4) .
C4 C5 1.361(4) .
C4 H4 0.9300 .
C5 C6 1.404(3) .
C5 H5 0.9300 .
C8 C9 1.346(4) .
C8 H8 0.9300 .
C9 H9 0.9300 .
O1W H1W 0.75(2) .
